data_2230412
loop_
_publ_author_name
'Bakt\?ir, Zeliha'
'Akkurt, Mehmet'
'Samshuddin, S.'
'Narayana, B.'
'Yathirajan, H. S.'

_publ_section_title
;
 3,5-Bis(4-fluorophenyl)-4,5-dihydro-1<i>H</i>-pyrazole-1-carbaldehyde
;
_journal_coeditor_code LH5239
_journal_issue 6
_journal_name_full 'Acta Crystallographica Section E'
_journal_page_first o1292
_journal_page_last o1293
_journal_paper_doi 10.1107/S160053681101587X
_journal_volume 67
_journal_year 2011
_chemical_formula_iupac 'C16 H12 F2 N2 O'
_chemical_formula_moiety 'C16 H12 F2 N2 O'
_chemical_formula_sum 'C16 H12 F2 N2 O'
_chemical_formula_weight 286.28
_chemical_name_systematic
;
3,5-Bis(4-fluorophenyl)-4,5-dihydro-1<i>H</i>-pyrazole-1-carbaldehyde
;
_space_group_IT_number 2
_symmetry_cell_setting triclinic
_symmetry_space_group_name_Hall '-P 1'
_symmetry_space_group_name_H-M 'P -1'
_atom_sites_solution_hydrogens geom
_atom_sites_solution_primary direct
_atom_sites_solution_secondary difmap
_cell_angle_alpha 96.727(4)
_cell_angle_beta 90.254(4)
_cell_angle_gamma 116.791(5)
_cell_formula_units_Z 2
_cell_length_a 6.2141(9)
_cell_length_b 6.7802(8)
_cell_length_c 17.9857(9)
_cell_measurement_reflns_used 1748
_cell_measurement_temperature 294(2)
_cell_measurement_theta_max 26.3288
_cell_measurement_theta_min 2.2851
_cell_volume 670.39(13)
_computing_cell_refinement 'CrystalClear (Rigaku/MSC, 2005)'
_computing_data_collection 'CrystalClear (Rigaku/MSC, 2005)'
_computing_data_reduction 'CrystalClear (Rigaku/MSC, 2005)'
_computing_molecular_graphics 'PLATON (Spek, 2009)'
_computing_publication_material 'WinGX (Farrugia, 1999)'
_computing_structure_refinement 'SHELXL97 (Sheldrick, 2008)'
_computing_structure_solution 'SIR97 (Altomare <i>et al.</i>,  1999)'
_diffrn_ambient_temperature 294(2)
_diffrn_detector_area_resol_mean 10.0000
_diffrn_measured_fraction_theta_full 0.988
_diffrn_measured_fraction_theta_max 0.988
_diffrn_measurement_device 'Rigaku R-AXIS RAPID-S'
_diffrn_measurement_method dtprofit.ref
_diffrn_radiation_monochromator 'Graphite Monochromator'
_diffrn_radiation_source 'Sealed Tube'
_diffrn_radiation_type 'Mo K\a'
_diffrn_radiation_wavelength 0.71073
_diffrn_reflns_av_R_equivalents 0.0945
_diffrn_reflns_av_sigmaI/netI 0.1066
_diffrn_reflns_limit_h_max 7
_diffrn_reflns_limit_h_min -7
_diffrn_reflns_limit_k_max 8
_diffrn_reflns_limit_k_min -8
_diffrn_reflns_limit_l_max 22
_diffrn_reflns_limit_l_min -22
_diffrn_reflns_number 14070
_diffrn_reflns_reduction_process
;
;
_diffrn_reflns_theta_full 26.47
_diffrn_reflns_theta_max 26.47
_diffrn_reflns_theta_min 3.40
_exptl_absorpt_coefficient_mu 0.109
_exptl_absorpt_correction_T_max 0.989
_exptl_absorpt_correction_T_min 0.968
_exptl_absorpt_correction_type multi-scan
_exptl_absorpt_process_details '(Blessing, 1995)'
_exptl_crystal_colour 'pale yellow'
_exptl_crystal_density_diffrn 1.418
_exptl_crystal_density_method 'Not Measured'
_exptl_crystal_description prism
_exptl_crystal_F_000 296
_exptl_crystal_size_max 0.300
_exptl_crystal_size_mid 0.200
_exptl_crystal_size_min 0.100
_refine_diff_density_max 0.193
_refine_diff_density_min -0.334
_refine_ls_extinction_method none
_refine_ls_goodness_of_fit_ref 0.938
_refine_ls_hydrogen_treatment constr
_refine_ls_matrix_type full
_refine_ls_number_parameters 191
_refine_ls_number_reflns 2736
_refine_ls_number_restraints 0
_refine_ls_restrained_S_all 0.938
_refine_ls_R_factor_all 0.1578
_refine_ls_R_factor_gt 0.0624
_refine_ls_shift/su_max 0.000
_refine_ls_shift/su_mean 0.000
_refine_ls_structure_factor_coef Fsqd
_refine_ls_weighting_details 'calc w=1/[\s^2^(Fo^2^)+(0.0812P)^2^]         where P=(Fo^2^+2Fc^2^)/3'
_refine_ls_weighting_scheme calc
_refine_ls_wR_factor_gt 0.1429
_refine_ls_wR_factor_ref 0.2060
_reflns_number_gt 1011
_reflns_number_total 2736
_reflns_threshold_expression I>2\s(I)
_cod_data_source_file lh5239.cif
_cod_data_source_block I
_cod_database_code 2230412
_cod_database_fobs_code 2230412

loop_
_symmetry_equiv_pos_site_id
_symmetry_equiv_pos_as_xyz
1 x,y,z
2 -x,-y,-z

loop_
_atom_site_aniso_label
_atom_site_aniso_U_11
_atom_site_aniso_U_22
_atom_site_aniso_U_33
_atom_site_aniso_U_12
_atom_site_aniso_U_13
_atom_site_aniso_U_23
F1 0.0603(14) 0.164(2) 0.142(2) 0.0304(15) -0.0376(13) -0.0172(17)
F2 0.1089(18) 0.1004(17) 0.133(2) 0.0232(15) 0.0018(15) -0.0407(15)
O1 0.0474(13) 0.0936(18) 0.0902(17) 0.0222(13) -0.0112(12) -0.0025(13)
N1 0.0507(15) 0.0728(18) 0.0553(14) 0.0242(14) -0.0057(12) -0.0030(12)
N2 0.0451(15) 0.0734(18) 0.0576(14) 0.0203(14) -0.0060(11) -0.0010(12)
C1 0.059(2) 0.159(4) 0.061(2) 0.027(2) -0.0034(17) 0.011(2)
C2 0.070(3) 0.187(5) 0.074(2) 0.037(3) -0.015(2) 0.001(3)
C3 0.052(2) 0.105(3) 0.107(3) 0.028(2) -0.022(2) -0.016(2)
C4 0.051(2) 0.072(2) 0.104(3) 0.0191(18) -0.0005(18) 0.004(2)
C5 0.059(2) 0.069(2) 0.080(2) 0.0242(18) -0.0004(17) 0.0038(17)
C6 0.053(2) 0.075(2) 0.0613(18) 0.0286(18) -0.0030(14) -0.0025(15)
C7 0.0502(19) 0.066(2) 0.0554(17) 0.0254(16) 0.0004(14) 0.0000(14)
C8 0.063(2) 0.074(2) 0.068(2) 0.0199(18) -0.0071(15) 0.0074(16)
C9 0.061(2) 0.070(2) 0.0583(17) 0.0253(17) -0.0090(14) 0.0073(15)
C10 0.0568(19) 0.072(2) 0.0541(17) 0.0232(17) -0.0080(14) 0.0042(15)
C11 0.065(2) 0.084(2) 0.0618(18) 0.032(2) -0.0040(15) 0.0066(17)
C12 0.085(3) 0.086(3) 0.075(2) 0.040(2) 0.0065(19) 0.0061(19)
C13 0.082(3) 0.077(3) 0.080(2) 0.022(2) 0.002(2) -0.0147(19)
C14 0.069(2) 0.095(3) 0.078(2) 0.026(2) -0.0154(18) -0.011(2)
C15 0.064(2) 0.091(3) 0.066(2) 0.029(2) -0.0137(16) -0.0044(18)
C16 0.050(2) 0.081(2) 0.072(2) 0.0268(18) -0.0002(16) 0.0009(17)

loop_
_atom_site_type_symbol
_atom_site_label
_atom_site_fract_x
_atom_site_fract_y
_atom_site_fract_z
_atom_site_U_iso_or_equiv
_atom_site_thermal_displace_type
_atom_site_calc_flag
_atom_site_refinement_flags
_atom_site_occupancy
_atom_site_disorder_assembly
_atom_site_disorder_group
F F1 -0.7910(4) 0.0976(4) 0.04914(14) 0.1334(11) Uani d . 1.000 . .
F F2 0.7113(5) 1.4342(4) 0.49400(14) 0.1284(11) Uani d . 1.000 . .
O O1 0.9124(4) 0.8903(4) 0.23729(12) 0.0822(9) Uani d . 1.000 . .
N N1 0.3094(4) 0.6264(4) 0.16479(13) 0.0621(9) Uani d . 1.000 . .
N N2 0.5069(4) 0.7082(4) 0.21640(12) 0.0621(9) Uani d . 1.000 . .
C C1 -0.1494(6) 0.4185(7) 0.08534(18) 0.1019(16) Uani d . 1.000 . .
C C2 -0.3750(7) 0.3162(8) 0.0481(2) 0.120(2) Uani d . 1.000 . .
C C3 -0.5702(6) 0.1944(7) 0.0858(2) 0.0937(16) Uani d . 1.000 . .
C C4 -0.5512(6) 0.1715(5) 0.1584(2) 0.0798(14) Uani d . 1.000 . .
C C5 -0.3241(6) 0.2737(5) 0.19570(18) 0.0718(12) Uani d . 1.000 . .
C C6 -0.1199(5) 0.3980(5) 0.15912(16) 0.0643(11) Uani d . 1.000 . .
C C7 0.1190(5) 0.5070(5) 0.19872(15) 0.0583(11) Uani d . 1.000 . .
C C8 0.1722(5) 0.4922(5) 0.27855(16) 0.0728(12) Uani d . 1.000 . .
C C9 0.4427(5) 0.6519(5) 0.29283(15) 0.0650(11) Uani d . 1.000 . .
C C10 0.5095(5) 0.8590(5) 0.34783(15) 0.0637(11) Uani d . 1.000 . .
C C11 0.3760(6) 0.9769(6) 0.34948(17) 0.0713(11) Uani d . 1.000 . .
C C12 0.4417(7) 1.1706(6) 0.39825(19) 0.0820(16) Uani d . 1.000 . .
C C13 0.6424(7) 1.2450(6) 0.4449(2) 0.0873(16) Uani d . 1.000 . .
C C14 0.7786(7) 1.1343(6) 0.44657(19) 0.0870(14) Uani d . 1.000 . .
C C15 0.7124(6) 0.9408(6) 0.39679(17) 0.0774(14) Uani d . 1.000 . .
C C16 0.7313(6) 0.8185(5) 0.19475(18) 0.0696(12) Uani d . 1.000 . .
H H1 -0.01520 0.50270 0.06000 0.1230 Uiso c R 1.000 . .
H H2 -0.39330 0.33040 -0.00210 0.1440 Uiso c R 1.000 . .
H H4 -0.68760 0.08870 0.18310 0.0960 Uiso c R 1.000 . .
H H5 -0.30840 0.25880 0.24590 0.0860 Uiso c R 1.000 . .
H H8A 0.13880 0.34140 0.28510 0.0870 Uiso c R 1.000 . .
H H8B 0.07740 0.53940 0.31210 0.0870 Uiso c R 1.000 . .
H H9 0.52740 0.57050 0.30870 0.0780 Uiso c R 1.000 . .
H H11 0.23920 0.92430 0.31700 0.0850 Uiso c R 1.000 . .
H H12 0.35050 1.24820 0.39910 0.0990 Uiso c R 1.000 . .
H H14 0.91270 1.18720 0.48020 0.1040 Uiso c R 1.000 . .
H H15 0.80540 0.86500 0.39630 0.0930 Uiso c R 1.000 . .
H H16 0.75090 0.84190 0.14480 0.0830 Uiso c R 1.000 . .

loop_
_atom_type_symbol
_atom_type_description
_atom_type_scat_dispersion_real
_atom_type_scat_dispersion_imag
_atom_type_scat_source
C C 0.0033 0.0016 ' International Tables Vol C Tables 4.2.6.8 and 6.1.1.4'
H H 0.0000 0.0000 ' International Tables Vol C Tables 4.2.6.8 and 6.1.1.4'
F F 0.0171 0.0103 ' International Tables Vol C Tables 4.2.6.8 and 6.1.1.4'
N N 0.0061 0.0033 ' International Tables Vol C Tables 4.2.6.8 and 6.1.1.4'
O O 0.0106 0.0060 ' International Tables Vol C Tables 4.2.6.8 and 6.1.1.4'

loop_
_geom_angle_atom_site_label_1
_geom_angle_atom_site_label_2
_geom_angle_atom_site_label_3
_geom_angle_site_symmetry_1
_geom_angle_site_symmetry_2
_geom_angle_site_symmetry_3
_geom_angle
_geom_angle_publ_flag
N2 N1 C7 . . . 107.5(2) no
N1 N2 C9 . . . 113.9(2) no
N1 N2 C16 . . . 120.5(2) no
C9 N2 C16 . . . 125.6(3) no
C2 C1 C6 . . . 121.0(4) no
C1 C2 C3 . . . 119.0(3) no
F1 C3 C2 . . . 118.6(3) no
F1 C3 C4 . . . 119.2(4) no
C2 C3 C4 . . . 122.2(4) no
C3 C4 C5 . . . 118.7(3) no
C4 C5 C6 . . . 120.9(3) no
C1 C6 C5 . . . 118.1(3) no
C1 C6 C7 . . . 121.1(3) no
C5 C6 C7 . . . 120.8(3) no
N1 C7 C6 . . . 120.7(3) no
N1 C7 C8 . . . 113.8(3) no
C6 C7 C8 . . . 125.5(3) no
C7 C8 C9 . . . 103.6(2) no
N2 C9 C8 . . . 100.7(2) no
N2 C9 C10 . . . 111.1(2) no
C8 C9 C10 . . . 116.5(3) no
C9 C10 C11 . . . 121.5(3) no
C9 C10 C15 . . . 120.4(3) no
C11 C10 C15 . . . 118.1(3) no
C10 C11 C12 . . . 121.4(4) no
C11 C12 C13 . . . 118.4(4) no
F2 C13 C12 . . . 119.9(4) no
F2 C13 C14 . . . 117.3(4) no
C12 C13 C14 . . . 122.8(4) no
C13 C14 C15 . . . 118.4(4) no
C10 C15 C14 . . . 120.9(4) no
O1 C16 N2 . . . 123.4(3) no
C2 C1 H1 . . . 119.00 no
C6 C1 H1 . . . 119.00 no
C1 C2 H2 . . . 120.00 no
C3 C2 H2 . . . 121.00 no
C3 C4 H4 . . . 121.00 no
C5 C4 H4 . . . 121.00 no
C4 C5 H5 . . . 120.00 no
C6 C5 H5 . . . 120.00 no
C7 C8 H8A . . . 111.00 no
C7 C8 H8B . . . 111.00 no
C9 C8 H8A . . . 111.00 no
C9 C8 H8B . . . 111.00 no
H8A C8 H8B . . . 109.00 no
N2 C9 H9 . . . 109.00 no
C8 C9 H9 . . . 109.00 no
C10 C9 H9 . . . 109.00 no
C10 C11 H11 . . . 119.00 no
C12 C11 H11 . . . 119.00 no
C11 C12 H12 . . . 121.00 no
C13 C12 H12 . . . 121.00 no
C13 C14 H14 . . . 121.00 no
C15 C14 H14 . . . 121.00 no
C10 C15 H15 . . . 120.00 no
C14 C15 H15 . . . 120.00 no
O1 C16 H16 . . . 118.00 no
N2 C16 H16 . . . 118.00 no

loop_
_geom_bond_atom_site_label_1
_geom_bond_atom_site_label_2
_geom_bond_site_symmetry_1
_geom_bond_site_symmetry_2
_geom_bond_distance
_geom_bond_publ_flag
F1 C3 . . 1.352(5) no
F2 C13 . . 1.358(4) no
O1 C16 . . 1.225(4) no
N1 N2 . . 1.390(4) no
N1 C7 . . 1.299(4) no
N2 C9 . . 1.478(4) no
N2 C16 . . 1.337(5) no
C1 C2 . . 1.379(6) no
C1 C6 . . 1.370(4) no
C2 C3 . . 1.360(6) no
C3 C4 . . 1.344(5) no
C4 C5 . . 1.387(5) no
C5 C6 . . 1.388(5) no
C6 C7 . . 1.461(5) no
C7 C8 . . 1.497(4) no
C8 C9 . . 1.534(5) no
C9 C10 . . 1.506(4) no
C10 C11 . . 1.386(5) no
C10 C15 . . 1.385(5) no
C11 C12 . . 1.380(5) no
C12 C13 . . 1.356(6) no
C13 C14 . . 1.363(6) no
C14 C15 . . 1.388(5) no
C1 H1 . . 0.9300 no
C2 H2 . . 0.9300 no
C4 H4 . . 0.9300 no
C5 H5 . . 0.9300 no
C8 H8A . . 0.9700 no
C8 H8B . . 0.9700 no
C9 H9 . . 0.9800 no
C11 H11 . . 0.9300 no
C12 H12 . . 0.9300 no
C14 H14 . . 0.9300 no
C15 H15 . . 0.9300 no
C16 H16 . . 0.9300 no

loop_
_geom_hbond_atom_site_label_D
_geom_hbond_atom_site_label_H
_geom_hbond_atom_site_label_A
_geom_hbond_site_symmetry_A
_geom_hbond_distance_DH
_geom_hbond_distance_HA
_geom_hbond_distance_DA
_geom_hbond_angle_DHA
_geom_hbond_publ_flag
C4 H4 O1 1_345 0.93 2.50 3.421(5) 171 yes
C11 H11 O1 1_455 0.93 2.39 3.296(5) 165 yes

loop_
_geom_torsion_atom_site_label_1
_geom_torsion_atom_site_label_2
_geom_torsion_atom_site_label_3
_geom_torsion_atom_site_label_4
_geom_torsion_site_symmetry_1
_geom_torsion_site_symmetry_2
_geom_torsion_site_symmetry_3
_geom_torsion_site_symmetry_4
_geom_torsion
_geom_torsion_publ_flag
C7 N1 N2 C9 . . . . -4.2(3) no
C7 N1 N2 C16 . . . . 173.1(3) no
N2 N1 C7 C8 . . . . -1.3(4) no
N2 N1 C7 C6 . . . . 179.7(3) no
C16 N2 C9 C10 . . . . 66.3(4) no
C16 N2 C9 C8 . . . . -169.7(3) no
C9 N2 C16 O1 . . . . -1.5(5) no
N1 N2 C9 C8 . . . . 7.4(3) no
N1 N2 C9 C10 . . . . -116.5(3) no
N1 N2 C16 O1 . . . . -178.4(3) no
C2 C1 C6 C7 . . . . -179.8(4) no
C6 C1 C2 C3 . . . . 0.3(7) no
C2 C1 C6 C5 . . . . -0.9(6) no
C1 C2 C3 C4 . . . . 0.5(7) no
C1 C2 C3 F1 . . . . 179.0(4) no
F1 C3 C4 C5 . . . . -179.3(3) no
C2 C3 C4 C5 . . . . -0.8(6) no
C3 C4 C5 C6 . . . . 0.2(5) no
C4 C5 C6 C1 . . . . 0.6(5) no
C4 C5 C6 C7 . . . . 179.5(3) no
C1 C6 C7 C8 . . . . -178.8(3) no
C5 C6 C7 N1 . . . . -178.8(3) no
C5 C6 C7 C8 . . . . 2.3(5) no
C1 C6 C7 N1 . . . . 0.1(5) no
C6 C7 C8 C9 . . . . -175.2(3) no
N1 C7 C8 C9 . . . . 5.9(4) no
C7 C8 C9 N2 . . . . -7.3(3) no
C7 C8 C9 C10 . . . . 112.8(3) no
C8 C9 C10 C11 . . . . -40.0(4) no
C8 C9 C10 C15 . . . . 142.1(3) no
N2 C9 C10 C15 . . . . -103.5(3) no
N2 C9 C10 C11 . . . . 74.4(4) no
C9 C10 C15 C14 . . . . 178.6(3) no
C9 C10 C11 C12 . . . . -177.9(3) no
C15 C10 C11 C12 . . . . 0.0(5) no
C11 C10 C15 C14 . . . . 0.6(5) no
C10 C11 C12 C13 . . . . 0.3(5) no
C11 C12 C13 C14 . . . . -1.3(6) no
C11 C12 C13 F2 . . . . -179.5(3) no
F2 C13 C14 C15 . . . . -179.8(3) no
C12 C13 C14 C15 . . . . 1.9(6) no
C13 C14 C15 C10 . . . . -1.6(5) no
